data_4038446
loop_
_publ_author_name
'Kushwaha, Narva Deshwar'
'Kushwaha, Babita'
'Karpoormath, Rajshekhar V.'
'Mahlalela, Mavela Cleopus'
'Shinde, Suraj Raosaheb'

_publ_section_title
;
 One-pot, multicomponent, diastereoselective, green synthesis of
 3,4-dihydro-2H-benzo[b][1,4]oxazine analogues.
;
_journal_name_full 'The Journal of organic chemistry'
_journal_paper_doi 10.1021/acs.joc.0c00463
_journal_year 2020
_chemical_formula_moiety 'C21 H15 Cl N2 O4'
_chemical_formula_sum 'C21 H15 Cl N2 O4'
_chemical_formula_weight 394.80
_space_group_crystal_system monoclinic
_space_group_IT_number 14
_space_group_name_Hall '-P 2yn'
_space_group_name_H-M_alt 'P 1 21/n 1'
_atom_sites_solution_hydrogens geom
_atom_sites_solution_primary dual
_audit_creation_date 2020-02-26
_audit_creation_method
;
Olex2 1.3
(compiled Nov 21 2019 18:26:39 for OlexSys, GUI svn.r6003)
;
_cell_angle_alpha 90
_cell_angle_beta 100.5990(10)
_cell_angle_gamma 90
_cell_formula_units_Z 4
_cell_length_a 9.59130(10)
_cell_length_b 11.3803(2)
_cell_length_c 17.0706(2)
_cell_measurement_reflns_used 9985
_cell_measurement_temperature 149.98
_cell_measurement_theta_max 27.59
_cell_measurement_theta_min 2.43
_cell_volume 1831.50(4)
_computing_molecular_graphics 'Olex2 1.3 (Dolomanov et al., 2009)'
_computing_publication_material 'Olex2 1.3 (Dolomanov et al., 2009)'
_computing_structure_refinement 'SHELXL 2016/6 (Sheldrick, 2015)'
_computing_structure_solution 'SHELXT 2014/5 (Sheldrick, 2014)'
_diffrn_ambient_temperature 149.98
_diffrn_measured_fraction_theta_full 0.999
_diffrn_measured_fraction_theta_max 0.990
_diffrn_measurement_device_type 'Bruker APEX-II CCD'
_diffrn_measurement_method '\f and \w scans'
_diffrn_radiation_monochromator graphite
_diffrn_radiation_type MoK\a
_diffrn_radiation_wavelength 0.71073
_diffrn_reflns_av_R_equivalents 0.0171
_diffrn_reflns_av_unetI/netI 0.0128
_diffrn_reflns_Laue_measured_fraction_full 0.999
_diffrn_reflns_Laue_measured_fraction_max 0.990
_diffrn_reflns_limit_h_max 12
_diffrn_reflns_limit_h_min -12
_diffrn_reflns_limit_k_max 14
_diffrn_reflns_limit_k_min -14
_diffrn_reflns_limit_l_max 22
_diffrn_reflns_limit_l_min -21
_diffrn_reflns_number 25266
_diffrn_reflns_point_group_measured_fraction_full 0.999
_diffrn_reflns_point_group_measured_fraction_max 0.990
_diffrn_reflns_theta_full 25.242
_diffrn_reflns_theta_max 27.612
_diffrn_reflns_theta_min 2.162
_diffrn_standards_number 0
_exptl_absorpt_coefficient_mu 0.240
_exptl_absorpt_correction_T_max 0.7456
_exptl_absorpt_correction_T_min 0.6938
_exptl_absorpt_correction_type multi-scan
_exptl_absorpt_process_details
;
SADABS-2008/1 (Bruker,2008) was used for absorption correction.
wR2(int) was 0.0435 before and 0.0321 after correction.
The Ratio of minimum to maximum transmission is 0.9305.
The \l/2 correction factor is 0.0015.
;
_exptl_crystal_colour colourless
_exptl_crystal_colour_primary colourless
_exptl_crystal_density_diffrn 1.432
_exptl_crystal_description block
_exptl_crystal_F_000 816
_exptl_crystal_size_max 0.36
_exptl_crystal_size_mid 0.27
_exptl_crystal_size_min 0.23
_refine_diff_density_max 0.366
_refine_diff_density_min -0.357
_refine_diff_density_rms 0.041
_refine_ls_extinction_method none
_refine_ls_goodness_of_fit_ref 1.027
_refine_ls_hydrogen_treatment constr
_refine_ls_matrix_type full
_refine_ls_number_parameters 272
_refine_ls_number_reflns 4221
_refine_ls_number_restraints 20
_refine_ls_restrained_S_all 1.031
_refine_ls_R_factor_all 0.0390
_refine_ls_R_factor_gt 0.0339
_refine_ls_shift/su_max 0.001
_refine_ls_shift/su_mean 0.000
_refine_ls_structure_factor_coef Fsqd
_refine_ls_weighting_details 'w=1/[\s^2^(Fo^2^)+(0.0404P)^2^+0.8882P] where P=(Fo^2^+2Fc^2^)/3'
_refine_ls_weighting_scheme calc
_refine_ls_wR_factor_gt 0.0862
_refine_ls_wR_factor_ref 0.0905
_reflns_Friedel_coverage 0.000
_reflns_number_gt 3740
_reflns_number_total 4221
_reflns_threshold_expression 'I > 2\s(I)'
_cod_data_source_file jo0c00463_si_004.cif
_cod_data_source_block 19zs_rk_nd8_s49_etohac_0m
_cod_database_code 4038446
_shelx_shelxl_version_number 2016/6
_shelx_space_group_comment
;
The symmetry employed for this shelxl refinement is uniquely defined
by the following loop, which should always be used as a source of
symmetry information in preference to the above space-group names.
They are only intended as comments.
;
_shelx_estimated_absorpt_t_max 0.947
_shelx_estimated_absorpt_t_min 0.919
_olex2_refinement_description
;
1. Fixed Uiso
 At 1.2 times of:
  All C(H) groups, All N(H) groups
2. Restrained distances
 O3A-N2 \\sim O3B-N2
 with sigma of 0.02
 N2-O4A \\sim N2-O4B
 with sigma of 0.02
3. Rigid body (RIGU) restrains
 N2, O3B, O4B
 with sigma for 1-2 distances of 0.001 and sigma for 1-3 distances of 0.001
 N2, O3A, O4A
 with sigma for 1-2 distances of 0.001 and sigma for 1-3 distances of 0.001
4. Others
 Sof(O3B)=Sof(O4B)=1-FVAR(1)
 Sof(O3A)=Sof(O4A)=FVAR(1)
5.a Ternary CH refined with riding coordinates:
 C7(H7), C8(H8)
5.b Aromatic/amide H refined with riding coordinates:
 N1(H1), C2(H2), C4(H4), C5(H5), C11(H11), C12(H12), C13(H13), C14(H14),
 C17(H17), C18(H18), C19(H19), C20(H20), C21(H21)
;
_olex2_submission_special_instructions 'No special instructions were received'

loop_
_space_group_symop_operation_xyz
'x, y, z'
'-x+1/2, y+1/2, -z+1/2'
'-x, -y, -z'
'x-1/2, -y-1/2, z-1/2'

loop_
_atom_site_label
_atom_site_type_symbol
_atom_site_fract_x
_atom_site_fract_y
_atom_site_fract_z
_atom_site_U_iso_or_equiv
_atom_site_adp_type
_atom_site_occupancy
_atom_site_site_symmetry_order
_atom_site_calc_flag
_atom_site_refinement_flags_posn
_atom_site_refinement_flags_adp
_atom_site_refinement_flags_occupancy
_atom_site_disorder_assembly
_atom_site_disorder_group
Cl01 Cl -0.08480(4) 0.31166(3) 0.79119(2) 0.04177(11) Uani 1 1 d . . . . .
O1 O 0.22187(9) 0.70542(7) 0.68003(5) 0.02419(19) Uani 1 1 d . . . . .
O2 O -0.01165(10) 0.69125(9) 0.50584(6) 0.0330(2) Uani 1 1 d . . . . .
N1 N 0.17840(12) 0.50075(9) 0.58898(6) 0.0268(2) Uani 1 1 d . . . . .
H1 H 0.165680 0.435209 0.561225 0.032 Uiso 1 1 calc R U . . .
N2 N 0.47312(12) 0.72259(10) 0.47882(6) 0.0274(2) Uani 1 1 d D . . . .
C1 C 0.12665(13) 0.50935(11) 0.65878(7) 0.0231(2) Uani 1 1 d . . . . .
C2 C 0.05541(13) 0.41585(11) 0.68718(8) 0.0260(3) Uani 1 1 d . . . . .
H2 H 0.040549 0.344406 0.658051 0.031 Uiso 1 1 calc R U . . .
C3 C 0.00681(14) 0.42855(12) 0.75820(8) 0.0297(3) Uani 1 1 d . . . . .
C4 C 0.02633(16) 0.53036(13) 0.80278(8) 0.0335(3) Uani 1 1 d . . . . .
H4 H -0.007765 0.536646 0.851453 0.040 Uiso 1 1 calc R U . . .
C5 C 0.09698(15) 0.62333(12) 0.77480(7) 0.0302(3) Uani 1 1 d . . . . .
H5 H 0.111206 0.694454 0.804325 0.036 Uiso 1 1 calc R U . . .
C6 C 0.14671(13) 0.61273(11) 0.70407(7) 0.0233(2) Uani 1 1 d . . . . .
C7 C 0.21020(13) 0.71374(10) 0.59522(7) 0.0217(2) Uani 1 1 d . . . . .
H7 H 0.277604 0.775931 0.584107 0.026 Uiso 1 1 calc R U . . .
C8 C 0.25344(13) 0.59750(10) 0.56028(7) 0.0220(2) Uani 1 1 d . . . . .
H8 H 0.225333 0.601114 0.500938 0.026 Uiso 1 1 calc R U . . .
C9 C 0.41445(13) 0.58207(10) 0.58138(7) 0.0218(2) Uani 1 1 d . . . . .
C10 C 0.51461(13) 0.63999(10) 0.54504(7) 0.0225(2) Uani 1 1 d . . . . .
C11 C 0.65993(14) 0.62456(12) 0.56873(8) 0.0292(3) Uani 1 1 d . . . . .
H11 H 0.724160 0.665163 0.542110 0.035 Uiso 1 1 calc R U . . .
C12 C 0.71020(15) 0.54999(14) 0.63105(9) 0.0359(3) Uani 1 1 d . . . . .
H12 H 0.809377 0.539741 0.648403 0.043 Uiso 1 1 calc R U . . .
C13 C 0.61517(17) 0.49032(13) 0.66805(9) 0.0367(3) Uani 1 1 d . . . . .
H13 H 0.649153 0.438421 0.710907 0.044 Uiso 1 1 calc R U . . .
C14 C 0.47050(15) 0.50555(11) 0.64315(8) 0.0288(3) Uani 1 1 d . . . . .
H14 H 0.407193 0.462440 0.668990 0.035 Uiso 1 1 calc R U . . .
C15 C 0.05929(13) 0.75252(11) 0.55653(7) 0.0225(2) Uani 1 1 d . . . . .
C16 C 0.00424(13) 0.86607(10) 0.58125(7) 0.0219(2) Uani 1 1 d . . . . .
C17 C 0.08416(14) 0.94095(11) 0.63731(7) 0.0260(3) Uani 1 1 d . . . . .
H17 H 0.177673 0.919580 0.662037 0.031 Uiso 1 1 calc R U . . .
C18 C 0.02643(15) 1.04640(12) 0.65665(8) 0.0301(3) Uani 1 1 d . . . . .
H18 H 0.081094 1.097619 0.694234 0.036 Uiso 1 1 calc R U . . .
C19 C -0.11033(15) 1.07751(12) 0.62155(8) 0.0315(3) Uani 1 1 d . . . . .
H19 H -0.149999 1.149065 0.635927 0.038 Uiso 1 1 calc R U . . .
C20 C -0.18936(15) 1.00430(13) 0.56545(8) 0.0322(3) Uani 1 1 d . . . . .
H20 H -0.282943 1.026013 0.541076 0.039 Uiso 1 1 calc R U . . .
C21 C -0.13225(14) 0.89959(12) 0.54484(8) 0.0271(3) Uani 1 1 d . . . . .
H21 H -0.186252 0.850277 0.505692 0.033 Uiso 1 1 calc R U . . .
O3A O 0.3510(7) 0.7526(11) 0.4593(6) 0.0351(12) Uani 0.75(5) 1 d D . P A 1
O4A O 0.5674(5) 0.7549(8) 0.4435(3) 0.0427(10) Uani 0.75(5) 1 d D . P A 1
O3B O 0.3416(14) 0.732(3) 0.4521(19) 0.040(4) Uani 0.25(5) 1 d D . P A 2
O4B O 0.556(3) 0.791(5) 0.458(3) 0.065(8) Uani 0.25(5) 1 d D . P A 2

loop_
_atom_site_aniso_label
_atom_site_aniso_U_11
_atom_site_aniso_U_22
_atom_site_aniso_U_33
_atom_site_aniso_U_23
_atom_site_aniso_U_13
_atom_site_aniso_U_12
Cl01 0.0411(2) 0.0407(2) 0.0468(2) 0.02070(16) 0.01674(16) 0.00348(16)
O1 0.0257(5) 0.0240(4) 0.0223(4) -0.0050(3) 0.0029(3) -0.0016(3)
O2 0.0277(5) 0.0323(5) 0.0363(5) -0.0111(4) -0.0016(4) -0.0014(4)
N1 0.0319(6) 0.0227(5) 0.0286(5) -0.0083(4) 0.0124(4) -0.0064(4)
N2 0.0297(5) 0.0275(5) 0.0260(5) -0.0002(4) 0.0074(4) -0.0029(4)
C1 0.0197(6) 0.0259(6) 0.0235(6) -0.0009(5) 0.0035(5) 0.0021(5)
C2 0.0229(6) 0.0251(6) 0.0295(6) 0.0021(5) 0.0039(5) 0.0025(5)
C3 0.0258(7) 0.0339(7) 0.0298(6) 0.0115(5) 0.0065(5) 0.0047(5)
C4 0.0358(8) 0.0427(8) 0.0237(6) 0.0056(5) 0.0100(5) 0.0080(6)
C5 0.0347(7) 0.0334(7) 0.0222(6) -0.0028(5) 0.0045(5) 0.0060(6)
C6 0.0212(6) 0.0248(6) 0.0235(6) -0.0007(4) 0.0027(5) 0.0023(5)
C7 0.0209(6) 0.0219(5) 0.0228(5) -0.0031(4) 0.0055(4) -0.0008(4)
C8 0.0226(6) 0.0211(5) 0.0230(5) -0.0034(4) 0.0062(4) -0.0007(5)
C9 0.0245(6) 0.0196(5) 0.0220(5) -0.0042(4) 0.0060(5) 0.0021(5)
C10 0.0251(6) 0.0212(5) 0.0218(5) -0.0041(4) 0.0058(5) 0.0016(5)
C11 0.0244(7) 0.0320(7) 0.0328(6) -0.0082(5) 0.0092(5) 0.0021(5)
C12 0.0249(7) 0.0419(8) 0.0394(7) -0.0063(6) 0.0019(6) 0.0121(6)
C13 0.0397(8) 0.0359(7) 0.0326(7) 0.0031(6) 0.0019(6) 0.0150(6)
C14 0.0337(7) 0.0259(6) 0.0277(6) 0.0012(5) 0.0082(5) 0.0042(5)
C15 0.0211(6) 0.0243(6) 0.0226(5) -0.0013(4) 0.0054(5) -0.0026(5)
C16 0.0208(6) 0.0232(6) 0.0225(5) 0.0004(4) 0.0060(4) -0.0002(5)
C17 0.0230(6) 0.0270(6) 0.0264(6) -0.0024(5) 0.0006(5) 0.0029(5)
C18 0.0346(7) 0.0277(6) 0.0261(6) -0.0041(5) 0.0002(5) 0.0044(6)
C19 0.0349(8) 0.0282(6) 0.0315(6) 0.0007(5) 0.0065(6) 0.0104(6)
C20 0.0237(7) 0.0335(7) 0.0377(7) 0.0039(6) 0.0012(5) 0.0059(5)
C21 0.0227(6) 0.0273(6) 0.0300(6) 0.0009(5) 0.0013(5) -0.0017(5)
O3A 0.0325(10) 0.034(3) 0.0409(15) 0.0138(17) 0.0116(11) 0.0098(14)
O4A 0.0363(9) 0.057(2) 0.0378(13) 0.0116(13) 0.0137(9) -0.0095(12)
O3B 0.0298(15) 0.030(8) 0.061(8) 0.016(5) 0.005(2) 0.004(2)
O4B 0.040(4) 0.080(12) 0.070(11) 0.042(10) -0.005(5) -0.024(6)

loop_
_atom_type_symbol
_atom_type_description
_atom_type_scat_dispersion_real
_atom_type_scat_dispersion_imag
_atom_type_scat_source
C C 0.0033 0.0016 'International Tables Vol C Tables 4.2.6.8 and 6.1.1.4'
H H 0.0000 0.0000 'International Tables Vol C Tables 4.2.6.8 and 6.1.1.4'
Cl Cl 0.1484 0.1585 'International Tables Vol C Tables 4.2.6.8 and 6.1.1.4'
N N 0.0061 0.0033 'International Tables Vol C Tables 4.2.6.8 and 6.1.1.4'
O O 0.0106 0.0060 'International Tables Vol C Tables 4.2.6.8 and 6.1.1.4'

loop_
_geom_angle_atom_site_label_1
_geom_angle_atom_site_label_2
_geom_angle_atom_site_label_3
_geom_angle
_geom_angle_site_symmetry_1
_geom_angle_site_symmetry_3
_geom_angle_publ_flag
C6 O1 C7 113.70(9) . . ?
C1 N1 H1 119.4 . . ?
C1 N1 C8 121.29(10) . . ?
C8 N1 H1 119.4 . . ?
O3A N2 C10 120.4(4) . . ?
O3A N2 O4A 122.9(5) . . ?
O4A N2 C10 116.7(4) . . ?
O3B N2 C10 116.2(13) . . ?
O4B N2 C10 122.5(9) . . ?
O4B N2 O3B 120.4(16) . . ?
N1 C1 C2 121.54(11) . . ?
N1 C1 C6 120.18(11) . . ?
C2 C1 C6 118.27(11) . . ?
C1 C2 H2 120.4 . . ?
C3 C2 C1 119.26(12) . . ?
C3 C2 H2 120.4 . . ?
C2 C3 Cl01 118.30(11) . . ?
C4 C3 Cl01 119.19(10) . . ?
C4 C3 C2 122.50(13) . . ?
C3 C4 H4 120.8 . . ?
C3 C4 C5 118.41(12) . . ?
C5 C4 H4 120.8 . . ?
C4 C5 H5 119.9 . . ?
C6 C5 C4 120.18(13) . . ?
C6 C5 H5 119.9 . . ?
O1 C6 C1 120.21(11) . . ?
O1 C6 C5 118.38(11) . . ?
C5 C6 C1 121.37(12) . . ?
O1 C7 H7 107.8 . . ?
O1 C7 C8 110.97(9) . . ?
O1 C7 C15 110.14(9) . . ?
C8 C7 H7 107.8 . . ?
C8 C7 C15 112.26(10) . . ?
C15 C7 H7 107.8 . . ?
N1 C8 C7 109.63(9) . . ?
N1 C8 H8 108.4 . . ?
N1 C8 C9 112.07(10) . . ?
C7 C8 H8 108.4 . . ?
C9 C8 C7 109.86(9) . . ?
C9 C8 H8 108.4 . . ?
C10 C9 C8 125.91(11) . . ?
C14 C9 C8 118.75(11) . . ?
C14 C9 C10 115.32(12) . . ?
C9 C10 N2 122.12(11) . . ?
C11 C10 N2 114.86(11) . . ?
C11 C10 C9 123.02(12) . . ?
C10 C11 H11 120.2 . . ?
C12 C11 C10 119.53(13) . . ?
C12 C11 H11 120.2 . . ?
C11 C12 H12 120.3 . . ?
C11 C12 C13 119.36(13) . . ?
C13 C12 H12 120.3 . . ?
C12 C13 H13 119.8 . . ?
C12 C13 C14 120.45(13) . . ?
C14 C13 H13 119.8 . . ?
C9 C14 H14 118.8 . . ?
C13 C14 C9 122.31(13) . . ?
C13 C14 H14 118.8 . . ?
O2 C15 C7 119.93(11) . . ?
O2 C15 C16 121.25(11) . . ?
C16 C15 C7 118.82(10) . . ?
C17 C16 C15 123.02(11) . . ?
C21 C16 C15 117.67(11) . . ?
C21 C16 C17 119.28(11) . . ?
C16 C17 H17 120.1 . . ?
C18 C17 C16 119.81(12) . . ?
C18 C17 H17 120.1 . . ?
C17 C18 H18 119.8 . . ?
C19 C18 C17 120.42(12) . . ?
C19 C18 H18 119.8 . . ?
C18 C19 H19 120.0 . . ?
C18 C19 C20 120.00(12) . . ?
C20 C19 H19 120.0 . . ?
C19 C20 H20 119.9 . . ?
C21 C20 C19 120.13(13) . . ?
C21 C20 H20 119.9 . . ?
C16 C21 H21 119.8 . . ?
C20 C21 C16 120.34(12) . . ?
C20 C21 H21 119.8 . . ?

loop_
_geom_bond_atom_site_label_1
_geom_bond_atom_site_label_2
_geom_bond_distance
_geom_bond_site_symmetry_2
_geom_bond_publ_flag
Cl01 C3 1.7439(14) . ?
O1 C6 1.3819(15) . ?
O1 C7 1.4344(14) . ?
O2 C15 1.2171(15) . ?
N1 H1 0.8800 . ?
N1 C1 1.3759(16) . ?
N1 C8 1.4492(16) . ?
N2 C10 1.4678(16) . ?
N2 O3A 1.206(5) . ?
N2 O4A 1.231(3) . ?
N2 O3B 1.265(13) . ?
N2 O4B 1.212(8) . ?
C1 C2 1.3986(18) . ?
C1 C6 1.4015(17) . ?
C2 H2 0.9500 . ?
C2 C3 1.3842(18) . ?
C3 C4 1.380(2) . ?
C4 H4 0.9500 . ?
C4 C5 1.388(2) . ?
C5 H5 0.9500 . ?
C5 C6 1.3827(17) . ?
C7 H7 1.0000 . ?
C7 C8 1.5391(16) . ?
C7 C15 1.5409(17) . ?
C8 H8 1.0000 . ?
C8 C9 1.5300(17) . ?
C9 C10 1.4005(17) . ?
C9 C14 1.3966(17) . ?
C10 C11 1.3891(18) . ?
C11 H11 0.9500 . ?
C11 C12 1.377(2) . ?
C12 H12 0.9500 . ?
C12 C13 1.379(2) . ?
C13 H13 0.9500 . ?
C13 C14 1.385(2) . ?
C14 H14 0.9500 . ?
C15 C16 1.4862(17) . ?
C16 C17 1.3998(17) . ?
C16 C21 1.3951(17) . ?
C17 H17 0.9500 . ?
C17 C18 1.3867(18) . ?
C18 H18 0.9500 . ?
C18 C19 1.3842(19) . ?
C19 H19 0.9500 . ?
C19 C20 1.385(2) . ?
C20 H20 0.9500 . ?
C20 C21 1.3837(19) . ?
C21 H21 0.9500 . ?

loop_
_geom_hbond_atom_site_label_D
_geom_hbond_atom_site_label_H
_geom_hbond_atom_site_label_A
_geom_hbond_distance_DH
_geom_hbond_distance_HA
_geom_hbond_distance_DA
_geom_hbond_angle_DHA
_geom_hbond_site_symmetry_A
N1 H1 O2 0.88 2.22 3.0000(14) 147.0 3_566
C5 H5 O4A 0.95 2.55 3.255(5) 130.8 4_576
C19 H19 O3A 0.95 2.54 3.130(6) 120.3 3_576
C19 H19 O3B 0.95 2.54 3.19(2) 125.8 3_576

loop_
_geom_torsion_atom_site_label_1
_geom_torsion_atom_site_label_2
_geom_torsion_atom_site_label_3
_geom_torsion_atom_site_label_4
_geom_torsion
_geom_torsion_site_symmetry_1
_geom_torsion_site_symmetry_2
_geom_torsion_site_symmetry_3
_geom_torsion_site_symmetry_4
_geom_torsion_publ_flag
Cl01 C3 C4 C5 -178.72(10) . . . . ?
O1 C7 C8 N1 50.44(13) . . . . ?
O1 C7 C8 C9 -73.13(12) . . . . ?
O1 C7 C15 O2 -122.54(12) . . . . ?
O1 C7 C15 C16 58.54(14) . . . . ?
O2 C15 C16 C17 -177.77(12) . . . . ?
O2 C15 C16 C21 0.57(18) . . . . ?
N1 C1 C2 C3 179.28(12) . . . . ?
N1 C1 C6 O1 -1.75(18) . . . . ?
N1 C1 C6 C5 -179.39(12) . . . . ?
N1 C8 C9 C10 161.26(11) . . . . ?
N1 C8 C9 C14 -19.98(15) . . . . ?
N2 C10 C11 C12 179.20(12) . . . . ?
C1 N1 C8 C7 -23.67(16) . . . . ?
C1 N1 C8 C9 98.59(13) . . . . ?
C1 C2 C3 Cl01 178.72(10) . . . . ?
C1 C2 C3 C4 -0.3(2) . . . . ?
C2 C1 C6 O1 177.19(11) . . . . ?
C2 C1 C6 C5 -0.44(18) . . . . ?
C2 C3 C4 C5 0.3(2) . . . . ?
C3 C4 C5 C6 -0.3(2) . . . . ?
C4 C5 C6 O1 -177.23(12) . . . . ?
C4 C5 C6 C1 0.4(2) . . . . ?
C6 O1 C7 C8 -54.84(13) . . . . ?
C6 O1 C7 C15 70.10(12) . . . . ?
C6 C1 C2 C3 0.35(18) . . . . ?
C7 O1 C6 C1 30.63(15) . . . . ?
C7 O1 C6 C5 -151.66(11) . . . . ?
C7 C8 C9 C10 -76.61(14) . . . . ?
C7 C8 C9 C14 102.16(12) . . . . ?
C7 C15 C16 C17 1.14(17) . . . . ?
C7 C15 C16 C21 179.48(11) . . . . ?
C8 N1 C1 C2 -179.34(11) . . . . ?
C8 N1 C1 C6 -0.43(18) . . . . ?
C8 C7 C15 O2 1.66(16) . . . . ?
C8 C7 C15 C16 -177.27(10) . . . . ?
C8 C9 C10 N2 -1.68(18) . . . . ?
C8 C9 C10 C11 178.01(11) . . . . ?
C8 C9 C14 C13 -177.32(12) . . . . ?
C9 C10 C11 C12 -0.51(19) . . . . ?
C10 C9 C14 C13 1.58(18) . . . . ?
C10 C11 C12 C13 1.1(2) . . . . ?
C11 C12 C13 C14 -0.3(2) . . . . ?
C12 C13 C14 C9 -1.1(2) . . . . ?
C14 C9 C10 N2 179.51(11) . . . . ?
C14 C9 C10 C11 -0.80(17) . . . . ?
C15 C7 C8 N1 -73.30(12) . . . . ?
C15 C7 C8 C9 163.13(10) . . . . ?
C15 C16 C17 C18 179.10(12) . . . . ?
C15 C16 C21 C20 179.92(12) . . . . ?
C16 C17 C18 C19 0.7(2) . . . . ?
C17 C16 C21 C20 -1.67(19) . . . . ?
C17 C18 C19 C20 -1.4(2) . . . . ?
C18 C19 C20 C21 0.5(2) . . . . ?
C19 C20 C21 C16 1.0(2) . . . . ?
C21 C16 C17 C18 0.79(19) . . . . ?
O3A N2 C10 C9 8.0(8) . . . . ?
O3A N2 C10 C11 -171.7(8) . . . . ?
O4A N2 C10 C9 -169.4(4) . . . . ?
O4A N2 C10 C11 10.9(4) . . . . ?
O3B N2 C10 C9 -5(2) . . . . ?
O3B N2 C10 C11 175(2) . . . . ?
O4B N2 C10 C9 164(4) . . . . ?
O4B N2 C10 C11 -16(4) . . . . ?
